data_2209474
loop_
_publ_author_name
'Kartal, Asl\?i'
'Albayrak, \,Ci\~gdem'
'A\(gar, Ay\,sen'
'Ocak \'Iskeleli, Nazan'
'Erd\"onmez, Ahmet'

_publ_section_title
;
 4-(4-Acetyl-2-methoxyphenoxy)benzene-1,2-dicarbonitrile
;
_journal_coeditor_code DN2041
_journal_issue 7
_journal_name_full 'Acta Crystallographica Section E'
_journal_page_first o2720
_journal_page_last o2721
_journal_paper_doi 10.1107/S1600536806020204
_journal_volume 62
_journal_year 2006
_chemical_formula_iupac 'C17 H12 N2 O3'
_chemical_formula_moiety 'C17 H12 N2 O3'
_chemical_formula_sum 'C17 H12 N2 O3'
_chemical_formula_weight 292.29
_chemical_name_systematic
;
4-(4-Acetyl-2-methoxyphenoxy)benzene-1,2-dinitrile
;
_space_group_IT_number 61
_symmetry_cell_setting orthorhombic
_symmetry_space_group_name_Hall '-P 2ac 2ab'
_symmetry_space_group_name_H-M 'P b c a'
_atom_sites_solution_hydrogens geom
_atom_sites_solution_primary direct
_atom_sites_solution_secondary difmap
_cell_angle_alpha 90.00
_cell_angle_beta 90.00
_cell_angle_gamma 90.00
_cell_formula_units_Z 8
_cell_length_a 8.3942(7)
_cell_length_b 22.426(2)
_cell_length_c 15.855(2)
_cell_measurement_reflns_used 11205
_cell_measurement_temperature 293(2)
_cell_measurement_theta_max 27.38
_cell_measurement_theta_min 1.82
_cell_volume 2984.7(5)
_computing_cell_refinement X-AREA
_computing_data_collection 'X-AREA (Stoe & Cie, 2002)'
_computing_data_reduction 'X-RED32 (Stoe & Cie, 2002)'
_computing_molecular_graphics
;
ORTEPIII (Burnett & Johnson, 1996) and ORTEP-3 for Windows (Farrugia,
1997)
;
_computing_publication_material 'WinGX (Farrugia, 1999)'
_computing_structure_refinement 'SHELXL97 (Sheldrick, 1997)'
_computing_structure_solution 'SHELXS97 (Sheldrick, 1997)'
_diffrn_ambient_temperature 293(2)
_diffrn_detector_area_resol_mean 6.67
_diffrn_measured_fraction_theta_full 0.999
_diffrn_measured_fraction_theta_max 0.999
_diffrn_measurement_device_type 'Stoe IPDS II'
_diffrn_measurement_method \f
_diffrn_radiation_monochromator graphite
_diffrn_radiation_source 'fine-focus sealed tube'
_diffrn_radiation_type MoK\a
_diffrn_radiation_wavelength 0.71073
_diffrn_reflns_av_R_equivalents 0.1812
_diffrn_reflns_av_sigmaI/netI 0.1096
_diffrn_reflns_limit_h_max 10
_diffrn_reflns_limit_h_min -10
_diffrn_reflns_limit_k_max 27
_diffrn_reflns_limit_k_min -28
_diffrn_reflns_limit_l_max 20
_diffrn_reflns_limit_l_min -20
_diffrn_reflns_number 17381
_diffrn_reflns_theta_full 27.00
_diffrn_reflns_theta_max 27.00
_diffrn_reflns_theta_min 1.82
_diffrn_standards_decay_% 0
_diffrn_standards_interval_count 0
_diffrn_standards_interval_time 0
_diffrn_standards_number 0
_exptl_absorpt_coefficient_mu 0.091
_exptl_absorpt_correction_T_max 0.9980
_exptl_absorpt_correction_T_min 0.9713
_exptl_absorpt_correction_type integration
_exptl_absorpt_process_details '(X-RED32; Stoe & Cie, 2002)'
_exptl_crystal_colour colourless
_exptl_crystal_density_diffrn 1.301
_exptl_crystal_density_method 'not measured'
_exptl_crystal_description prism
_exptl_crystal_F_000 1216
_exptl_crystal_size_max 0.640
_exptl_crystal_size_mid 0.327
_exptl_crystal_size_min 0.020
_refine_diff_density_max 0.135
_refine_diff_density_min -0.139
_refine_ls_extinction_method none
_refine_ls_goodness_of_fit_ref 0.985
_refine_ls_hydrogen_treatment constr
_refine_ls_matrix_type full
_refine_ls_number_parameters 201
_refine_ls_number_reflns 3260
_refine_ls_number_restraints 0
_refine_ls_restrained_S_all 0.985
_refine_ls_R_factor_all 0.2181
_refine_ls_R_factor_gt 0.0741
_refine_ls_shift/su_max 0.000
_refine_ls_shift/su_mean 0.000
_refine_ls_structure_factor_coef Fsqd
_refine_ls_weighting_details 'calc w = 1/[\s^2^(Fo^2^)+(0.0354P)^2^] where P=(Fo^2^+2Fc^2^)/3'
_refine_ls_weighting_scheme calc
_refine_ls_wR_factor_gt 0.1058
_refine_ls_wR_factor_ref 0.1431
_reflns_number_gt 1152
_reflns_number_total 3260
_reflns_threshold_expression I>2\s(I)
_cod_data_source_file dn2041.cif
_cod_data_source_block I
_cod_original_cell_volume 2984.6(5)
_cod_database_code 2209474
_cod_database_fobs_code 2209474

loop_
_symmetry_equiv_pos_as_xyz
'x, y, z'
'-x+1/2, -y, z+1/2'
'x+1/2, -y+1/2, -z'
'-x, y+1/2, -z+1/2'
'-x, -y, -z'
'x-1/2, y, -z-1/2'
'-x-1/2, y-1/2, z'
'x, -y-1/2, z-1/2'

loop_
_atom_site_type_symbol
_atom_site_label
_atom_site_fract_x
_atom_site_fract_y
_atom_site_fract_z
_atom_site_U_iso_or_equiv
_atom_site_adp_type
_atom_site_calc_flag
_atom_site_refinement_flags
_atom_site_occupancy
C C4 0.1483(5) 0.50281(17) 0.1250(2) 0.0544(10) Uani d . 1
O O1 -0.1193(3) 0.38448(12) 0.19682(19) 0.0728(9) Uani d . 1
C C12 0.1553(5) 0.24147(17) 0.2787(3) 0.0579(11) Uani d . 1
C C6 -0.0592(4) 0.43634(17) 0.1642(3) 0.0539(10) Uani d . 1
C C16 0.2424(5) 0.1874(2) 0.3145(3) 0.0675(12) Uani d . 1
C C9 -0.0152(4) 0.33839(18) 0.2220(3) 0.0584(11) Uani d . 1
C C5 0.1016(4) 0.44875(17) 0.1597(3) 0.0562(11) Uani d . 1
H H5 0.1766 0.4216 0.1795 0.067 Uiso calc R 1
C C13 0.1343(5) 0.24997(19) 0.1934(3) 0.0701(12) Uani d . 1
H H13 0.1783 0.2233 0.1550 0.084 Uiso calc R 1
O O2 -0.0564(4) 0.37389(13) 0.3586(2) 0.0832(9) Uani d . 1
C C2 0.3155(6) 0.51741(19) 0.1198(3) 0.0724(13) Uani d . 1
C C7 -0.1719(5) 0.47659(19) 0.1358(3) 0.0627(11) Uani d . 1
H H7 -0.2797 0.4675 0.1397 0.075 Uiso calc R 1
C C8 -0.1246(5) 0.5301(2) 0.1018(3) 0.0638(12) Uani d . 1
H H8 -0.2010 0.5570 0.0829 0.077 Uiso calc R 1
O O3 0.2541(5) 0.18088(15) 0.3902(2) 0.1023(12) Uani d . 1
C C3 0.0368(5) 0.54463(17) 0.0952(3) 0.0572(11) Uani d . 1
C C1 0.0862(6) 0.5999(2) 0.0580(3) 0.0707(13) Uani d . 1
C C11 0.0930(4) 0.28191(17) 0.3359(3) 0.0599(11) Uani d . 1
H H11 0.1084 0.2760 0.3934 0.072 Uiso calc R 1
N N2 0.4481(5) 0.52921(17) 0.1165(3) 0.1011(16) Uani d . 1
C C10 0.0073(4) 0.33154(17) 0.3078(3) 0.0575(11) Uani d . 1
N N1 0.1280(6) 0.64428(19) 0.0293(3) 0.0973(14) Uani d . 1
C C14 0.0457(5) 0.29921(19) 0.1649(3) 0.0718(13) Uani d . 1
H H14 0.0289 0.3050 0.1075 0.086 Uiso calc R 1
C C17 0.3082(6) 0.14334(18) 0.2550(3) 0.0889(16) Uani d . 1
H H17A 0.3795 0.1629 0.2166 0.133 Uiso calc R 1
H H17B 0.2228 0.1252 0.2239 0.133 Uiso calc R 1
H H17C 0.3649 0.1132 0.2857 0.133 Uiso calc R 1
C C15 -0.0489(8) 0.3646(3) 0.4476(3) 0.124(2) Uani d . 1
H H15A -0.1037 0.3283 0.4617 0.187 Uiso calc R 1
H H15B -0.0984 0.3975 0.4761 0.187 Uiso calc R 1
H H15C 0.0605 0.3616 0.4648 0.187 Uiso calc R 1

loop_
_atom_site_aniso_label
_atom_site_aniso_U_11
_atom_site_aniso_U_22
_atom_site_aniso_U_33
_atom_site_aniso_U_12
_atom_site_aniso_U_13
_atom_site_aniso_U_23
C4 0.046(2) 0.050(2) 0.067(3) 0.0064(19) -0.004(2) 0.000(2)
O1 0.0455(16) 0.0671(19) 0.106(2) 0.0053(15) -0.0022(17) 0.0257(17)
C12 0.052(2) 0.051(2) 0.071(3) -0.002(2) 0.003(2) 0.003(2)
C6 0.045(2) 0.056(2) 0.061(3) 0.008(2) 0.000(2) 0.008(2)
C16 0.065(3) 0.057(3) 0.081(3) -0.003(2) 0.000(3) 0.007(3)
C9 0.046(2) 0.055(3) 0.074(3) -0.002(2) -0.004(2) 0.018(2)
C5 0.047(2) 0.053(2) 0.068(3) 0.0086(19) -0.006(2) 0.005(2)
C13 0.073(3) 0.062(3) 0.076(3) 0.001(2) 0.009(3) -0.005(2)
O2 0.085(2) 0.079(2) 0.086(2) 0.0229(18) -0.001(2) -0.0094(19)
C2 0.057(3) 0.053(3) 0.107(4) 0.005(2) -0.006(3) 0.014(3)
C7 0.043(2) 0.073(3) 0.072(3) 0.014(2) -0.005(2) 0.006(2)
C8 0.057(3) 0.076(3) 0.059(3) 0.017(2) -0.009(2) 0.006(2)
O3 0.128(3) 0.084(2) 0.095(3) 0.023(2) -0.012(3) 0.015(2)
C3 0.062(3) 0.047(2) 0.063(3) 0.010(2) 0.000(2) 0.000(2)
C1 0.077(3) 0.061(3) 0.074(3) 0.010(3) -0.009(3) 0.003(3)
C11 0.059(3) 0.056(2) 0.064(3) -0.007(2) -0.001(2) 0.009(2)
N2 0.061(2) 0.076(3) 0.166(5) -0.001(2) -0.001(3) 0.021(3)
C10 0.050(2) 0.043(2) 0.080(3) 0.0018(19) 0.001(2) -0.006(2)
N1 0.116(4) 0.073(3) 0.103(3) 0.003(3) -0.008(3) 0.024(2)
C14 0.069(3) 0.068(3) 0.079(3) 0.008(2) 0.003(3) -0.001(3)
C17 0.086(4) 0.062(3) 0.119(4) 0.014(2) 0.005(3) 0.001(3)
C15 0.154(6) 0.142(5) 0.077(4) 0.048(5) 0.000(4) -0.020(3)

loop_
_atom_type_symbol
_atom_type_description
_atom_type_scat_dispersion_real
_atom_type_scat_dispersion_imag
_atom_type_scat_source
C C 0.0033 0.0016 'International Tables Vol C Tables 4.2.6.8 and 6.1.1.4'
H H 0.0000 0.0000 'International Tables Vol C Tables 4.2.6.8 and 6.1.1.4'
N N 0.0061 0.0033 'International Tables Vol C Tables 4.2.6.8 and 6.1.1.4'
O O 0.0106 0.0060 'International Tables Vol C Tables 4.2.6.8 and 6.1.1.4'

loop_
_geom_angle_atom_site_label_1
_geom_angle_atom_site_label_2
_geom_angle_atom_site_label_3
_geom_angle
C5 C4 C3 121.8(4)
C5 C4 C2 119.7(4)
C3 C4 C2 118.5(4)
C6 O1 C9 120.1(3)
C13 C12 C11 120.3(4)
C13 C12 C16 122.5(4)
C11 C12 C16 117.2(4)
O1 C6 C5 123.4(3)
O1 C6 C7 115.2(3)
C5 C6 C7 121.4(4)
O3 C16 C17 121.4(5)
O3 C16 C12 120.2(5)
C17 C16 C12 118.4(4)
C14 C9 C10 122.1(4)
C14 C9 O1 121.2(4)
C10 C9 O1 116.4(4)
C6 C5 C4 118.2(4)
C6 C5 H5 120.9
C4 C5 H5 120.9
C12 C13 C14 119.5(4)
C12 C13 H13 120.3
C14 C13 H13 120.3
C10 O2 C15 117.9(4)
N2 C2 C4 179.3(6)
C8 C7 C6 120.0(4)
C8 C7 H7 120.0
C6 C7 H7 120.0
C7 C8 C3 120.9(4)
C7 C8 H8 119.6
C3 C8 H8 119.6
C8 C3 C4 117.7(4)
C8 C3 C1 120.8(4)
C4 C3 C1 121.4(4)
N1 C1 C3 178.8(5)
C12 C11 C10 120.4(4)
C12 C11 H11 119.8
C10 C11 H11 119.8
O2 C10 C9 117.0(4)
O2 C10 C11 124.8(4)
C9 C10 C11 118.2(4)
C9 C14 C13 119.5(4)
C9 C14 H14 120.3
C13 C14 H14 120.3
C16 C17 H17A 109.5
C16 C17 H17B 109.5
H17A C17 H17B 109.5
C16 C17 H17C 109.5
H17A C17 H17C 109.5
H17B C17 H17C 109.5
O2 C15 H15A 109.5
O2 C15 H15B 109.5
H15A C15 H15B 109.5
O2 C15 H15C 109.5
H15A C15 H15C 109.5
H15B C15 H15C 109.5

loop_
_geom_bond_atom_site_label_1
_geom_bond_atom_site_label_2
_geom_bond_distance
C4 C5 1.388(5)
C4 C3 1.407(5)
C4 C2 1.444(6)
O1 C6 1.369(4)
O1 C9 1.411(4)
C12 C13 1.377(5)
C12 C11 1.385(5)
C12 C16 1.525(6)
C6 C5 1.380(5)
C6 C7 1.383(5)
C16 O3 1.213(5)
C16 C17 1.473(6)
C9 C14 1.361(5)
C9 C10 1.382(5)
C5 H5 0.9300
C13 C14 1.406(6)
C13 H13 0.9300
O2 C10 1.355(4)
O2 C15 1.427(5)
C2 N2 1.145(5)
C7 C8 1.375(5)
C7 H7 0.9300
C8 C3 1.397(5)
C8 H8 0.9300
C3 C1 1.433(6)
C1 N1 1.150(5)
C11 C10 1.399(5)
C11 H11 0.9300
C14 H14 0.9300
C17 H17A 0.9600
C17 H17B 0.9600
C17 H17C 0.9600
C15 H15A 0.9600
C15 H15B 0.9600
C15 H15C 0.9600

loop_
_cod_related_entry_id
_cod_related_entry_database
_cod_related_entry_code
1 ChemSpider 21127997
